data_9005422
loop_
_publ_author_name
'Bonazzi, P.'
'Menchetti, S.'

_publ_section_title
;
 Crystal chemistry of aeschynite-(Y) from the Western Alps:
 residual electron density on difference-Fourier map
 Sample: TR1
 Locality: western Alps
;
_journal_issue 6
_journal_name_full 'European Journal of Mineralogy'
_journal_page_first 1043
_journal_page_last 1049
_journal_volume 11
_journal_year 1999
_chemical_formula_sum
;Ca0.01 Ce0.005 Dy0.065 Er0.034 Gd0.068 Nb0.05 Nd0.011 O6 Pr0.001 Sm0.01
 Th0.06 Ti1.95 U0.004 W0.03 Y0.639 Yb0.025
;
_chemical_name_mineral Aeschynite-(Y)
_space_group_IT_number 62
_symmetry_space_group_name_Hall '-P 2ac 2n'
_symmetry_space_group_name_H-M 'P n m a'
_cell_angle_alpha 90
_cell_angle_beta 90
_cell_angle_gamma 90
_cell_length_a 10.862
_cell_length_b 7.483
_cell_length_c 5.150
_cell_formula_units_Z 4
_cell_volume 418.594
_exptl_crystal_density_diffrn 4.868
_cod_depositor_comments
;
 Adding _atom_site_type_symbol label and values.

 Antanas Vaitkus
 2013-03-31
;
_cod_original_formula_sum
;Y.639 Ce.005 Pr.001 Nd.011 Sm.01 Gd.068 Dy.065 Er.034 Yb.025 Th.06 U.004
 Ca.01 (Ti1.95 Nb.05) W.03 O6
;
_cod_database_code 9005422

loop_
_symmetry_equiv_pos_as_xyz
x,y,z
x,1/2-y,z
-x,1/2+y,-z
1/2-x,1/2+y,1/2+z
1/2+x,1/2-y,1/2-z
1/2+x,y,1/2-z
1/2-x,-y,1/2+z
-x,-y,-z

loop_
_atom_site_label
_atom_site_type_symbol
_atom_site_fract_x
_atom_site_fract_y
_atom_site_fract_z
_atom_site_occupancy
_atom_site_U_iso_or_equiv
YA Y 0.45030 0.25000 0.03330 0.63900 0.01500
CeA Ce 0.45030 0.25000 0.03330 0.00500 0.01500
PrA Pr 0.45030 0.25000 0.03330 0.00100 0.01500
NdA Nd 0.45030 0.25000 0.03330 0.01100 0.01500
SmA Sm 0.45030 0.25000 0.03330 0.01000 0.01500
GdA Gd 0.45030 0.25000 0.03330 0.06800 0.01500
DyA Dy 0.45030 0.25000 0.03330 0.06500 0.01500
ErA Er 0.45030 0.25000 0.03330 0.03400 0.01500
YbA Yb 0.45030 0.25000 0.03330 0.02500 0.01500
ThA Th 0.45030 0.25000 0.03330 0.06000 0.01500
UA U 0.45030 0.25000 0.03330 0.00400 0.01500
CaA Ca 0.45030 0.25000 0.03330 0.01000 0.01500
TiB Ti 0.35930 0.51370 0.54460 0.97500 0.02040
NbB Nb 0.35930 0.51370 0.54460 0.02500 0.02040
WC W 0.17700 0.25000 0.60300 0.03000 0.02300
O1 O 0.28680 0.43540 0.87780 1.00000 0.02400
O2 O 0.52620 0.45680 0.73730 1.00000 0.02500
O3 O 0.61900 0.25000 0.31140 1.00000 0.02400
O4 O 0.35060 0.25000 0.43610 1.00000 0.02300

_database_code_amcsd 0006807
